data_4326660
loop_
_publ_author_name
'Pei-Chin Lin'
'Hsing-Yin Chen'
'Po-Yu Chen'
'Ming-Hsi Chiang'
'Michael Y. Chiang'
'Ting-Shen Kuo'
'Sodio C. N. Hsu'

_publ_section_title
;
 Self-Assembly and Redox Modulation of the Cavity Size of an Unusual
 Rectangular Iron Thiolate Aryldiisocyanide Metallocyclophane
;
_journal_name_full 'Inorganic Chemistry'
_journal_page_first 10825
_journal_page_last 10834
_journal_paper_doi 10.1021/ic201380k
_journal_volume 50
_journal_year 2011
_chemical_formula_moiety 'C30 H30 B2 F8 Fe2 N4 S2'
_chemical_formula_sum 'C30 H30 B2 F8 Fe2 N4 S2'
_chemical_formula_weight 796.02
_chemical_name_systematic
;
 ?
;
_space_group_IT_number 14
_symmetry_cell_setting monoclinic
_symmetry_space_group_name_Hall '-P 2yn'
_symmetry_space_group_name_H-M 'P 1 21/n 1'
_atom_sites_solution_hydrogens geom
_atom_sites_solution_primary direct
_atom_sites_solution_secondary difmap
_audit_creation_method SHELXL-97
_cell_angle_alpha 90.00
_cell_angle_beta 94.328(4)
_cell_angle_gamma 90.00
_cell_formula_units_Z 4
_cell_length_a 16.545(4)
_cell_length_b 10.091(3)
_cell_length_c 23.515(6)
_cell_measurement_reflns_used 0
_cell_measurement_temperature 200(2)
_cell_measurement_theta_max 0
_cell_measurement_theta_min 0
_cell_volume 3914.8(18)
_computing_molecular_graphics 'Ortep-3 for Windows (Farrugia, 1997)'
_computing_publication_material 'WinGX publication routines (Farrugia, 1999)'
_computing_structure_refinement 'SHELXL-97 (Sheldrick, 1997)'
_computing_structure_solution 'SHELXS-86 (Sheldrick, 1986)'
_diffrn_ambient_temperature 200(2)
_diffrn_measured_fraction_theta_full 0.993
_diffrn_measured_fraction_theta_max 0.993
_diffrn_measurement_device_type 'NONIUS KappaCCD'
_diffrn_measurement_method '\w scans'
_diffrn_radiation_monochromator graphite
_diffrn_radiation_source 'fine-focus sealed tube'
_diffrn_radiation_type MoK\a
_diffrn_radiation_wavelength 0.71073
_diffrn_reflns_av_R_equivalents 0.0501
_diffrn_reflns_av_sigmaI/netI 0.0586
_diffrn_reflns_limit_h_max 19
_diffrn_reflns_limit_h_min -19
_diffrn_reflns_limit_k_max 12
_diffrn_reflns_limit_k_min -10
_diffrn_reflns_limit_l_max 28
_diffrn_reflns_limit_l_min -27
_diffrn_reflns_number 22110
_diffrn_reflns_theta_full 25.09
_diffrn_reflns_theta_max 25.09
_diffrn_reflns_theta_min 1.45
_exptl_absorpt_coefficient_mu 0.911
_exptl_absorpt_correction_T_max 0.9065
_exptl_absorpt_correction_T_min 0.5891
_exptl_absorpt_correction_type multi-scan
_exptl_crystal_colour brown(dark)
_exptl_crystal_density_diffrn 1.351
_exptl_crystal_description prism
_exptl_crystal_F_000 1616
_exptl_crystal_size_max 0.65
_exptl_crystal_size_mid 0.31
_exptl_crystal_size_min 0.11
_refine_diff_density_max 1.247
_refine_diff_density_min -0.603
_refine_diff_density_rms 0.105
_refine_ls_extinction_method none
_refine_ls_goodness_of_fit_ref 1.088
_refine_ls_hydrogen_treatment constr
_refine_ls_matrix_type full
_refine_ls_number_parameters 430
_refine_ls_number_reflns 6901
_refine_ls_number_restraints 0
_refine_ls_restrained_S_all 1.088
_refine_ls_R_factor_all 0.0876
_refine_ls_R_factor_gt 0.0665
_refine_ls_shift/su_max 0.001
_refine_ls_shift/su_mean 0.000
_refine_ls_structure_factor_coef Fsqd
_refine_ls_weighting_details 'calc w=1/[\s^2^(Fo^2^)+(0.1251P)^2^+2.1045P] where P=(Fo^2^+2Fc^2^)/3'
_refine_ls_weighting_scheme calc
_refine_ls_wR_factor_gt 0.1998
_refine_ls_wR_factor_ref 0.2127
_reflns_number_gt 4979
_reflns_number_total 6901
_reflns_threshold_expression >2sigma(I)
_cod_data_source_file ic201380k_si_002_2.cif
_cod_data_source_block 3(2+)
_cod_original_cell_volume 3914.6(16)
_cod_original_sg_symbol_H-M 'P 21/n'
_cod_database_code 4326660

loop_
_symmetry_equiv_pos_as_xyz
'x, y, z'
'-x+1/2, y+1/2, -z+1/2'
'-x, -y, -z'
'x-1/2, -y-1/2, z-1/2'

loop_
_atom_site_label
_atom_site_type_symbol
_atom_site_fract_x
_atom_site_fract_y
_atom_site_fract_z
_atom_site_U_iso_or_equiv
_atom_site_adp_type
_atom_site_occupancy
_atom_site_symmetry_multiplicity
_atom_site_calc_flag
_atom_site_refinement_flags
_atom_site_disorder_assembly
_atom_site_disorder_group
C1 C 0.8296(4) 0.2696(6) 0.1062(2) 0.0555(15) Uani 1 1 d . . .
H1 H 0.8613 0.2730 0.0716 0.067 Uiso 1 1 calc R . .
C2 C 0.7998(3) 0.3784(6) 0.1348(2) 0.0541(15) Uani 1 1 d . . .
H2 H 0.8059 0.4732 0.1235 0.065 Uiso 1 1 calc R . .
C3 C 0.7567(3) 0.3344(7) 0.1789(3) 0.0611(17) Uani 1 1 d . . .
H3 H 0.7267 0.3916 0.2050 0.073 Uiso 1 1 calc R . .
C4 C 0.7603(3) 0.1957(7) 0.1803(3) 0.0586(16) Uani 1 1 d . . .
H4 H 0.7338 0.1367 0.2075 0.070 Uiso 1 1 calc R . .
C5 C 0.8064(3) 0.1535(6) 0.1347(2) 0.0511(14) Uani 1 1 d . . .
H5 H 0.8182 0.0600 0.1240 0.061 Uiso 1 1 calc R . .
C6 C 1.0269(4) 0.0860(8) 0.1102(2) 0.0646(18) Uani 1 1 d . . .
H6 H 0.9988 0.1261 0.0752 0.078 Uiso 1 1 calc R . .
C7 C 0.9965(4) -0.0133(7) 0.1424(3) 0.0665(18) Uani 1 1 d . . .
H7 H 0.9428 -0.0577 0.1347 0.080 Uiso 1 1 calc R . .
C8 C 1.0557(5) -0.0449(7) 0.1876(3) 0.0727(19) Uani 1 1 d . . .
H8 H 1.0515 -0.1158 0.2170 0.087 Uiso 1 1 calc R . .
C9 C 1.1224(4) 0.0402(7) 0.1818(3) 0.0646(18) Uani 1 1 d . . .
H9 H 1.1737 0.0400 0.2072 0.077 Uiso 1 1 calc R . .
C10 C 1.1065(4) 0.1230(8) 0.1352(3) 0.0649(18) Uani 1 1 d . . .
H10 H 1.1440 0.1901 0.1202 0.078 Uiso 1 1 calc R . .
C11 C 0.8867(3) 0.3815(5) 0.2568(2) 0.0392(12) Uani 1 1 d . . .
C12 C 0.9056(3) 0.5078(5) 0.34968(19) 0.0366(11) Uani 1 1 d . . .
C13 C 0.8659(3) 0.4597(6) 0.3957(2) 0.0484(13) Uani 1 1 d . . .
H13 H 0.8294 0.3871 0.3913 0.058 Uiso 1 1 calc R . .
C14 C 0.8814(3) 0.5209(6) 0.4478(2) 0.0533(15) Uani 1 1 d . . .
H14 H 0.8548 0.4910 0.4798 0.064 Uiso 1 1 calc R . .
C15 C 0.9345(3) 0.6237(6) 0.4537(2) 0.0525(15) Uani 1 1 d . . .
C16 C 0.9725(4) 0.6730(6) 0.4078(2) 0.0549(15) Uani 1 1 d . . .
H16 H 1.0083 0.7465 0.4125 0.066 Uiso 1 1 calc R . .
C17 C 0.9576(3) 0.6139(6) 0.3549(2) 0.0486(13) Uani 1 1 d . . .
H17 H 0.9830 0.6462 0.3227 0.058 Uiso 1 1 calc R . .
C18 C 0.9622(5) 0.7298(9) 0.5515(3) 0.086(2) Uani 1 1 d . . .
H18 H 0.9734 0.7698 0.5879 0.103 Uiso 1 1 calc R . .
C19 C 1.0791(3) 0.2229(6) 0.2571(2) 0.0420(12) Uani 1 1 d . . .
C20 C 1.1713(3) 0.3119(6) 0.3406(2) 0.0418(12) Uani 1 1 d . . .
C21 C 1.1661(3) 0.4428(6) 0.3561(2) 0.0470(13) Uani 1 1 d . . .
H21 H 1.1286 0.5008 0.3362 0.056 Uiso 1 1 calc R . .
C22 C 1.2164(3) 0.4881(6) 0.4014(2) 0.0515(14) Uani 1 1 d . . .
H22 H 1.2143 0.5780 0.4131 0.062 Uiso 1 1 calc R . .
C23 C 1.2695(3) 0.4011(7) 0.4291(2) 0.0478(14) Uani 1 1 d . . .
C24 C 1.2742(4) 0.2721(8) 0.4137(3) 0.0642(17) Uani 1 1 d . . .
H24 H 1.3110 0.2137 0.4340 0.077 Uiso 1 1 calc R . .
C25 C 1.2243(4) 0.2267(7) 0.3677(3) 0.0588(15) Uani 1 1 d . . .
H25 H 1.2273 0.1373 0.3554 0.071 Uiso 1 1 calc R . .
C26 C 1.3648(5) 0.4849(9) 0.5114(3) 0.090(3) Uani 1 1 d . . .
H26 H 1.4011 0.5155 0.5418 0.108 Uiso 1 1 calc R . .
C27 C 0.9321(3) 0.1322(6) 0.3210(2) 0.0464(13) Uani 1 1 d . . .
H27A H 0.9703 0.2068 0.3287 0.056 Uiso 1 1 calc R . .
H27B H 0.8800 0.1552 0.3365 0.056 Uiso 1 1 calc R . .
C28 C 0.9661(4) 0.0082(7) 0.3488(3) 0.0714(19) Uani 1 1 d . . .
H28A H 0.9746 0.0221 0.3901 0.107 Uiso 1 1 calc R . .
H28B H 1.0178 -0.0135 0.3334 0.107 Uiso 1 1 calc R . .
H28C H 0.9279 -0.0650 0.3411 0.107 Uiso 1 1 calc R . .
C29 C 1.0322(4) 0.4960(6) 0.2034(2) 0.0555(15) Uani 1 1 d . . .
H29A H 0.9953 0.5730 0.1989 0.067 Uiso 1 1 calc R . .
H29B H 1.0377 0.4713 0.2442 0.067 Uiso 1 1 calc R . .
C30 C 1.1128(4) 0.5325(9) 0.1844(3) 0.088(2) Uani 1 1 d . . .
H30A H 1.1349 0.6072 0.2073 0.131 Uiso 1 1 calc R . .
H30B H 1.1072 0.5579 0.1441 0.131 Uiso 1 1 calc R . .
H30C H 1.1496 0.4565 0.1894 0.131 Uiso 1 1 calc R . .
N1 N 1.1190(3) 0.2645(5) 0.29447(18) 0.0447(10) Uani 1 1 d . . .
N2 N 0.8932(2) 0.4441(4) 0.29714(17) 0.0397(10) Uani 1 1 d . . .
N3 N 1.3212(3) 0.4481(6) 0.47497(18) 0.0604(14) Uani 1 1 d . . .
N4 N 0.9488(3) 0.6821(6) 0.5082(2) 0.0672(15) Uani 1 1 d . . .
F1 F 0.7042(3) 0.3605(4) 0.3212(2) 0.1020(13) Uani 1 1 d . . .
F2 F 0.6160(3) 0.2396(6) 0.2672(2) 0.1138(18) Uani 1 1 d . . .
F3 F 0.6224(4) 0.2062(7) 0.3593(2) 0.132(2) Uani 1 1 d . . .
F4 F 0.7262(3) 0.1489(5) 0.3084(2) 0.1046(14) Uani 1 1 d . . .
F5 F 0.2332(3) 0.7586(6) 0.2841(3) 0.134(2) Uani 1 1 d . A .
F6 F 0.1727(3) 0.9462(4) 0.3081(2) 0.0988(14) Uani 1 1 d . A .
F7' F 0.1228(7) 0.7580(11) 0.3363(7) 0.092(5) Uiso 0.46(2) 1 d P A 1
F7 F 0.1085(6) 0.7497(9) 0.3006(6) 0.091(4) Uiso 0.54(2) 1 d P A 2
F8 F 0.2331(4) 0.8099(7) 0.3715(3) 0.146(2) Uani 1 1 d . A .
S1 S 0.91681(7) 0.10274(13) 0.24429(5) 0.0384(3) Uani 1 1 d . . .
S2 S 0.98955(8) 0.35728(15) 0.16148(5) 0.0460(4) Uani 1 1 d . . .
Fe1 Fe 0.87837(4) 0.27578(8) 0.19228(3) 0.0372(2) Uani 1 1 d . . .
Fe2 Fe 1.01977(4) 0.15585(8) 0.19451(3) 0.0407(2) Uani 1 1 d . . .
B1 B 0.6690(5) 0.2377(9) 0.3173(4) 0.076(2) Uani 1 1 d . . .
B2 B 0.1853(5) 0.8187(9) 0.3206(4) 0.070(2) Uani 1 1 d . . .

loop_
_atom_site_aniso_label
_atom_site_aniso_U_11
_atom_site_aniso_U_22
_atom_site_aniso_U_33
_atom_site_aniso_U_23
_atom_site_aniso_U_13
_atom_site_aniso_U_12
C1 0.056(3) 0.062(4) 0.045(3) -0.010(3) -0.020(2) -0.002(3)
C2 0.053(3) 0.047(4) 0.059(3) -0.004(3) -0.021(3) 0.002(3)
C3 0.035(3) 0.076(5) 0.069(4) -0.014(4) -0.014(3) 0.005(3)
C4 0.042(3) 0.068(5) 0.063(3) 0.000(3) -0.012(3) -0.018(3)
C5 0.048(3) 0.052(4) 0.051(3) -0.006(3) -0.014(2) -0.012(3)
C6 0.056(3) 0.091(5) 0.047(3) -0.027(3) 0.003(3) 0.002(4)
C7 0.062(4) 0.061(4) 0.077(4) -0.032(4) 0.009(3) -0.004(3)
C8 0.093(5) 0.053(4) 0.074(4) -0.017(4) 0.023(4) 0.020(4)
C9 0.050(3) 0.071(5) 0.073(4) -0.030(4) 0.005(3) 0.017(3)
C10 0.055(3) 0.080(5) 0.062(4) -0.019(4) 0.020(3) -0.001(3)
C11 0.037(2) 0.034(3) 0.047(3) 0.002(3) 0.001(2) 0.004(2)
C12 0.036(2) 0.032(3) 0.041(2) -0.006(2) -0.0016(19) 0.006(2)
C13 0.048(3) 0.044(3) 0.053(3) -0.006(3) 0.002(2) 0.002(3)
C14 0.056(3) 0.064(4) 0.040(3) -0.002(3) 0.008(2) 0.004(3)
C15 0.054(3) 0.054(4) 0.047(3) -0.018(3) -0.009(2) 0.015(3)
C16 0.061(3) 0.048(4) 0.053(3) -0.007(3) -0.008(3) -0.006(3)
C17 0.053(3) 0.044(3) 0.049(3) -0.003(3) 0.002(2) -0.001(3)
C18 0.098(6) 0.099(7) 0.058(4) -0.030(4) -0.005(4) 0.015(5)
C19 0.037(3) 0.043(3) 0.045(3) -0.003(2) 0.001(2) -0.004(2)
C20 0.034(2) 0.052(4) 0.039(2) -0.006(2) -0.003(2) -0.005(2)
C21 0.044(3) 0.042(3) 0.053(3) -0.001(3) -0.010(2) 0.000(2)
C22 0.060(3) 0.049(4) 0.045(3) -0.003(3) -0.002(2) -0.009(3)
C23 0.043(3) 0.064(4) 0.035(2) 0.007(3) -0.002(2) -0.012(3)
C24 0.056(4) 0.076(5) 0.057(3) 0.004(3) -0.014(3) 0.018(3)
C25 0.062(4) 0.052(4) 0.062(3) -0.003(3) -0.002(3) 0.013(3)
C26 0.096(5) 0.117(7) 0.052(4) 0.020(4) -0.024(4) -0.028(5)
C27 0.056(3) 0.045(3) 0.038(2) 0.003(2) 0.003(2) -0.002(3)
C28 0.090(5) 0.065(5) 0.059(3) 0.013(3) 0.000(3) 0.002(4)
C29 0.060(3) 0.047(4) 0.059(3) 0.001(3) -0.001(3) -0.010(3)
C30 0.074(4) 0.087(6) 0.105(5) -0.015(5) 0.027(4) -0.035(4)
N1 0.039(2) 0.048(3) 0.047(2) -0.003(2) 0.0004(19) -0.003(2)
N2 0.044(2) 0.035(3) 0.040(2) -0.003(2) -0.0017(17) 0.0027(19)
N3 0.060(3) 0.080(4) 0.039(2) 0.005(3) -0.010(2) -0.016(3)
N4 0.079(4) 0.061(4) 0.059(3) -0.019(3) -0.011(3) 0.014(3)
F1 0.115(3) 0.064(3) 0.120 -0.006(3) -0.040(3) -0.008(3)
F2 0.097(3) 0.134(5) 0.109(4) -0.022(3) -0.003(3) -0.029(3)
F3 0.114(4) 0.177(6) 0.112(4) -0.001(4) 0.047(3) 0.007(4)
F4 0.121(4) 0.085(3) 0.115 0.023(3) 0.052(3) 0.034(3)
F5 0.099(4) 0.148(6) 0.159(5) -0.048(4) 0.034(4) 0.009(4)
F6 0.107(3) 0.053(3) 0.132(4) 0.022(3) -0.020(3) -0.007(2)
F8 0.153 0.161(6) 0.124(4) 0.029(4) 0.001(4) 0.033(5)
S1 0.0423(6) 0.0333(7) 0.0396(6) -0.0018(5) 0.0034(5) -0.0067(5)
S2 0.0491(7) 0.0492(9) 0.0395(6) 0.0016(6) 0.0031(5) -0.0150(6)
Fe1 0.0382(4) 0.0372(5) 0.0354(4) -0.0038(3) -0.0019(3) -0.0062(3)
Fe2 0.0374(4) 0.0449(5) 0.0397(4) -0.0099(3) 0.0031(3) -0.0039(3)
B1 0.054(4) 0.065(6) 0.110(7) -0.006(5) 0.023(5) -0.003(4)
B2 0.065(5) 0.055(5) 0.090(6) 0.012(4) 0.012(4) -0.002(4)

loop_
_atom_type_symbol
_atom_type_description
_atom_type_scat_dispersion_real
_atom_type_scat_dispersion_imag
_atom_type_scat_source
C C 0.0033 0.0016 'International Tables Vol C Tables 4.2.6.8 and 6.1.1.4'
H H 0.0000 0.0000 'International Tables Vol C Tables 4.2.6.8 and 6.1.1.4'
N N 0.0061 0.0033 'International Tables Vol C Tables 4.2.6.8 and 6.1.1.4'
F F 0.0171 0.0103 'International Tables Vol C Tables 4.2.6.8 and 6.1.1.4'
S S 0.1246 0.1234 'International Tables Vol C Tables 4.2.6.8 and 6.1.1.4'
Fe Fe 0.3463 0.8444 'International Tables Vol C Tables 4.2.6.8 and 6.1.1.4'
B B 0.0013 0.0007 'International Tables Vol C Tables 4.2.6.8 and 6.1.1.4'

loop_
_geom_angle_atom_site_label_1
_geom_angle_atom_site_label_2
_geom_angle_atom_site_label_3
_geom_angle
C2 C1 C5 107.7(6)
C2 C1 Fe1 69.0(3)
C5 C1 Fe1 70.8(3)
C2 C1 H1 126.1
C5 C1 H1 126.1
Fe1 C1 H1 126.1
C3 C2 C1 109.3(6)
C3 C2 Fe1 71.5(3)
C1 C2 Fe1 72.2(3)
C3 C2 H2 125.3
C1 C2 H2 125.3
Fe1 C2 H2 125.3
C2 C3 C4 108.4(6)
C2 C3 Fe1 70.0(3)
C4 C3 Fe1 71.1(3)
C2 C3 H3 125.8
C4 C3 H3 125.8
Fe1 C3 H3 125.8
C3 C4 C5 107.8(6)
C3 C4 Fe1 70.1(3)
C5 C4 Fe1 71.0(3)
C3 C4 H4 126.1
C5 C4 H4 126.1
Fe1 C4 H4 126.1
C1 C5 C4 106.7(6)
C1 C5 Fe1 70.3(3)
C4 C5 Fe1 69.7(3)
C1 C5 H5 126.6
C4 C5 H5 126.6
Fe1 C5 H5 126.6
C7 C6 C10 108.9(6)
C7 C6 Fe2 71.3(3)
C10 C6 Fe2 69.4(3)
C7 C6 H6 125.5
C10 C6 H6 125.5
Fe2 C6 H6 125.5
C6 C7 C8 108.3(6)
C6 C7 Fe2 70.9(4)
C8 C7 Fe2 70.4(4)
C6 C7 H7 125.8
C8 C7 H7 125.8
Fe2 C7 H7 125.8
C9 C8 C7 106.8(6)
C9 C8 Fe2 69.6(4)
C7 C8 Fe2 70.3(4)
C9 C8 H8 126.6
C7 C8 H8 126.6
Fe2 C8 H8 126.6
C10 C9 C8 109.8(6)
C10 C9 Fe2 70.8(4)
C8 C9 Fe2 71.3(4)
C10 C9 H9 125.1
C8 C9 H9 125.1
Fe2 C9 H9 125.1
C9 C10 C6 106.1(6)
C9 C10 Fe2 70.7(3)
C6 C10 Fe2 70.4(3)
C9 C10 H10 126.9
C6 C10 H10 126.9
Fe2 C10 H10 126.9
N2 C11 Fe1 178.2(5)
C17 C12 N2 119.2(4)
C17 C12 C13 122.1(5)
N2 C12 C13 118.7(5)
C14 C13 C12 117.8(5)
C14 C13 H13 121.1
C12 C13 H13 121.1
C15 C14 C13 120.5(5)
C15 C14 H14 119.7
C13 C14 H14 119.7
C14 C15 C16 121.6(5)
C14 C15 N4 118.2(6)
C16 C15 N4 120.2(6)
C15 C16 C17 119.1(6)
C15 C16 H16 120.5
C17 C16 H16 120.5
C12 C17 C16 118.9(5)
C12 C17 H17 120.5
C16 C17 H17 120.5
N4 C18 H18 180.0
N1 C19 Fe2 176.8(4)
C25 C20 C21 122.5(5)
C25 C20 N1 118.8(5)
C21 C20 N1 118.7(5)
C20 C21 C22 118.5(5)
C20 C21 H21 120.8
C22 C21 H21 120.8
C23 C22 C21 118.9(6)
C23 C22 H22 120.6
C21 C22 H22 120.6
C24 C23 C22 122.3(5)
C24 C23 N3 119.1(5)
C22 C23 N3 118.6(6)
C23 C24 C25 118.9(6)
C23 C24 H24 120.6
C25 C24 H24 120.6
C20 C25 C24 118.9(6)
C20 C25 H25 120.5
C24 C25 H25 120.5
N3 C26 H26 180.0
C28 C27 S1 108.3(4)
C28 C27 H27A 110.0
S1 C27 H27A 110.0
C28 C27 H27B 110.0
S1 C27 H27B 110.0
H27A C27 H27B 108.4
C27 C28 H28A 109.5
C27 C28 H28B 109.5
H28A C28 H28B 109.5
C27 C28 H28C 109.5
H28A C28 H28C 109.5
H28B C28 H28C 109.5
C30 C29 S2 110.4(5)
C30 C29 H29A 109.6
S2 C29 H29A 109.6
C30 C29 H29B 109.6
S2 C29 H29B 109.6
H29A C29 H29B 108.1
C29 C30 H30A 109.5
C29 C30 H30B 109.5
H30A C30 H30B 109.5
C29 C30 H30C 109.5
H30A C30 H30C 109.5
H30B C30 H30C 109.5
C19 N1 C20 177.4(5)
C11 N2 C12 173.3(5)
C26 N3 C23 178.1(7)
C18 N4 C15 178.2(8)
C27 S1 Fe1 115.65(19)
C27 S1 Fe2 115.43(19)
Fe1 S1 Fe2 73.39(5)
C29 S2 Fe1 114.25(19)
C29 S2 Fe2 116.5(2)
Fe1 S2 Fe2 73.30(5)
C11 Fe1 C2 104.5(2)
C11 Fe1 C3 88.4(2)
C2 Fe1 C3 38.5(2)
C11 Fe1 C4 110.0(2)
C2 Fe1 C4 65.0(2)
C3 Fe1 C4 38.9(3)
C11 Fe1 C1 142.9(2)
C2 Fe1 C1 38.8(2)
C3 Fe1 C1 64.8(2)
C4 Fe1 C1 65.2(2)
C11 Fe1 C5 149.2(2)
C2 Fe1 C5 65.3(2)
C3 Fe1 C5 65.4(2)
C4 Fe1 C5 39.3(2)
C1 Fe1 C5 38.9(2)
C11 Fe1 S2 92.40(16)
C2 Fe1 S2 95.59(18)
C3 Fe1 S2 131.7(2)
C4 Fe1 S2 153.04(17)
C1 Fe1 S2 87.92(18)
C5 Fe1 S2 116.82(16)
C11 Fe1 S1 90.08(16)
C2 Fe1 S1 153.86(18)
C3 Fe1 S1 122.8(2)
C4 Fe1 S1 89.79(19)
C1 Fe1 S1 125.48(18)
C5 Fe1 S1 91.03(17)
S2 Fe1 S1 105.53(6)
C11 Fe1 Fe2 103.74(15)
C2 Fe1 Fe2 138.87(18)
C3 Fe1 Fe2 166.89(19)
C4 Fe1 Fe2 129.7(2)
C1 Fe1 Fe2 106.19(17)
C5 Fe1 Fe2 101.53(17)
S2 Fe1 Fe2 53.91(5)
S1 Fe1 Fe2 53.42(4)
C19 Fe2 C9 86.0(2)
C19 Fe2 C10 103.9(2)
C9 Fe2 C10 38.6(3)
C19 Fe2 C6 144.1(2)
C9 Fe2 C6 65.1(2)
C10 Fe2 C6 40.2(2)
C19 Fe2 C7 145.4(3)
C9 Fe2 C7 65.4(3)
C10 Fe2 C7 65.9(3)
C6 Fe2 C7 37.8(3)
C19 Fe2 C8 106.1(3)
C9 Fe2 C8 39.1(3)
C10 Fe2 C8 65.8(3)
C6 Fe2 C8 64.8(3)
C7 Fe2 C8 39.3(3)
C19 Fe2 S1 92.97(16)
C9 Fe2 S1 127.3(2)
C10 Fe2 S1 155.2(2)
C6 Fe2 S1 121.10(19)
C7 Fe2 S1 89.87(19)
C8 Fe2 S1 92.3(2)
C19 Fe2 S2 92.05(18)
C9 Fe2 S2 128.5(2)
C10 Fe2 S2 93.4(2)
C6 Fe2 S2 90.2(2)
C7 Fe2 S2 120.6(2)
C8 Fe2 S2 154.82(19)
S1 Fe2 S2 104.23(6)
C19 Fe2 Fe1 105.51(17)
C9 Fe2 Fe1 168.52(18)
C10 Fe2 Fe1 135.2(2)
C6 Fe2 Fe1 104.31(18)
C7 Fe2 Fe1 103.69(18)
C8 Fe2 Fe1 133.8(2)
S1 Fe2 Fe1 53.19(4)
S2 Fe2 Fe1 52.79(4)
F4 B1 F3 114.4(8)
F4 B1 F1 108.4(6)
F3 B1 F1 115.5(8)
F4 B1 F2 106.4(7)
F3 B1 F2 105.2(6)
F1 B1 F2 106.1(7)
F7' B2 F6 114.1(8)
F7' B2 F5 119.6(9)
F6 B2 F5 112.5(7)
F7' B2 F8 98.0(9)
F6 B2 F8 108.7(8)
F5 B2 F8 101.3(7)
F7' B2 F7 35.1(6)
F6 B2 F7 105.4(7)
F5 B2 F7 96.7(8)
F8 B2 F7 131.2(8)

loop_
_geom_bond_atom_site_label_1
_geom_bond_atom_site_label_2
_geom_bond_distance
C1 C2 1.397(8)
C1 C5 1.417(9)
C1 Fe1 2.122(5)
C1 H1 1.0000
C2 C3 1.376(9)
C2 Fe1 2.080(6)
C2 H2 1.0000
C3 C4 1.401(9)
C3 Fe1 2.099(6)
C3 H3 1.0000
C4 C5 1.426(8)
C4 Fe1 2.113(5)
C4 H4 1.0000
C5 Fe1 2.129(5)
C5 H5 1.0000
C6 C7 1.373(10)
C6 C10 1.449(9)
C6 Fe2 2.115(5)
C6 H6 1.0000
C7 C8 1.426(10)
C7 Fe2 2.120(6)
C7 H7 1.0000
C8 C9 1.413(10)
C8 Fe2 2.121(7)
C8 H8 1.0000
C9 C10 1.387(10)
C9 Fe2 2.100(6)
C9 H9 1.0000
C10 Fe2 2.101(5)
C10 H10 1.0000
C11 N2 1.138(6)
C11 Fe1 1.851(5)
C12 C17 1.374(7)
C12 N2 1.394(6)
C12 C13 1.394(7)
C13 C14 1.379(7)
C13 H13 0.9500
C14 C15 1.360(9)
C14 H14 0.9500
C15 C16 1.382(8)
C15 N4 1.415(7)
C16 C17 1.384(8)
C16 H16 0.9500
C17 H17 0.9500
C18 N4 1.133(8)
C18 H18 0.9500
C19 N1 1.139(6)
C19 Fe2 1.836(5)
C20 C25 1.352(8)
C20 C21 1.376(8)
C20 N1 1.418(6)
C21 C22 1.378(7)
C21 H21 0.9500
C22 C23 1.372(8)
C22 H22 0.9500
C23 C24 1.355(9)
C23 N3 1.408(7)
C24 C25 1.388(9)
C24 H24 0.9500
C25 H25 0.9500
C26 N3 1.139(8)
C26 H26 0.9500
C27 C28 1.501(8)
C27 S1 1.827(5)
C27 H27A 0.9900
C27 H27B 0.9900
C28 H28A 0.9800
C28 H28B 0.9800
C28 H28C 0.9800
C29 C30 1.484(8)
C29 S2 1.823(6)
C29 H29A 0.9900
C29 H29B 0.9900
C30 H30A 0.9800
C30 H30B 0.9800
C30 H30C 0.9800
F1 B1 1.370(10)
F2 B1 1.414(11)
F3 B1 1.337(10)
F4 B1 1.330(9)
F5 B2 1.353(10)
F6 B2 1.332(9)
F7' B2 1.281(13)
F7 B2 1.493(14)
F8 B2 1.387(10)
S1 Fe1 2.1981(15)
S1 Fe2 2.2045(14)
S2 Fe1 2.1876(15)
S2 Fe2 2.2195(18)
Fe1 Fe2 2.6309(11)
